data_1573994
loop_
_publ_author_name
'Fitzsimmons, Matthew C.'
'Seith, Maria C.'
'Moore, Curtis E.'
'Thomas, Christine M.'

_publ_section_title
;
 Efficient and selective hydroboration of alkenes catalyzed by an
 air-stable (PP<sup>CF3</sup>P)CoI<sub>2</sub> precatalyst.
;
_journal_issue 13
_journal_name_full 'Chemical science'
_journal_page_first 5717
_journal_page_last 5725
_journal_paper_doi 10.1039/d4sc08818b
_journal_volume 16
_journal_year 2025
_chemical_formula_moiety 'C47 H41 Co F3 N2 P3, 2[C4H8O]'
_chemical_formula_sum 'C55 H57 Co F3 N2 O2 P3'
_chemical_formula_weight 986.86
_chemical_properties_physical Air-sensitive,Moisture-sensitive,Oxygen-sensitive
_space_group_crystal_system orthorhombic
_space_group_IT_number 29
_space_group_name_Hall 'P 2c -2ac'
_space_group_name_H-M_alt 'P c a 21'
_atom_sites_solution_hydrogens mixed
_atom_sites_solution_primary dual
_atom_sites_solution_secondary difmap
_audit_creation_date 2024-07-15
_audit_creation_method
;
Olex2 1.5-alpha
(compiled 2024.02.16 svn.r378c4104 for OlexSys, GUI svn.r6928)
;
_audit_update_record
;
2024-09-06 deposited with the CCDC.	2025-02-26 downloaded from the CCDC.
;
_cell_angle_alpha 90
_cell_angle_beta 90
_cell_angle_gamma 90
_cell_formula_units_Z 8
_cell_length_a 24.0754(15)
_cell_length_b 12.3634(8)
_cell_length_c 34.026(2)
_cell_measurement_reflns_used 9563
_cell_measurement_temperature 100.0
_cell_measurement_theta_max 25.173
_cell_measurement_theta_min 2.205
_cell_volume 10128.0(11)
_computing_cell_refinement 'SAINT v8.40B (Bruker, 2021)'
_computing_data_collection 'APEX3 v2021.10-0 (Bruker, 2021)'
_computing_data_reduction 'SAINT v8.40B (Bruker, 2021)'
_computing_molecular_graphics 'Olex2 1.5-alpha (Dolomanov et al., 2009)'
_computing_publication_material 'Olex2 1.5-alpha (Dolomanov et al., 2009)'
_computing_structure_refinement 'XL  (Sheldrick, 2008)'
_computing_structure_solution 'ShelXT (Sheldrick, 2015)'
_diffrn_ambient_temperature 100.0
_diffrn_detector 'Bruker Photon III area detector'
_diffrn_detector_area_resol_mean 10.5
_diffrn_detector_type 'CMOS area detector'
_diffrn_measured_fraction_theta_full 0.999
_diffrn_measured_fraction_theta_max 0.998
_diffrn_measurement_device 'Kappa Four-Circle Diffractometer'
_diffrn_measurement_device_type 'Bruker D8 Venture'
_diffrn_measurement_method '\w and \f scans'
_diffrn_radiation_monochromator 'Double Bounce Multilayer Mirrors'
_diffrn_radiation_probe x-ray
_diffrn_radiation_type MoK\a
_diffrn_radiation_wavelength 0.71073
_diffrn_radiation_xray_symbol K-L~3~
_diffrn_reflns_av_R_equivalents 0.0943
_diffrn_reflns_av_unetI/netI 0.0644
_diffrn_reflns_Laue_measured_fraction_full 0.999
_diffrn_reflns_Laue_measured_fraction_max 0.998
_diffrn_reflns_limit_h_max 29
_diffrn_reflns_limit_h_min -29
_diffrn_reflns_limit_k_max 14
_diffrn_reflns_limit_k_min -14
_diffrn_reflns_limit_l_max 40
_diffrn_reflns_limit_l_min -40
_diffrn_reflns_number 148292
_diffrn_reflns_point_group_measured_fraction_full 0.999
_diffrn_reflns_point_group_measured_fraction_max 0.997
_diffrn_reflns_theta_full 25.000
_diffrn_reflns_theta_max 25.387
_diffrn_reflns_theta_min 1.794
_diffrn_source 'Micro Focus Rotating Anode'
_diffrn_source_current 50.0
_diffrn_source_power 2.5
_diffrn_source_type 'Bruker TXS'
_diffrn_source_voltage 50.0
_diffrn_standards_number 0
_exptl_absorpt_coefficient_mu 0.487
_exptl_absorpt_correction_T_max 0.0911
_exptl_absorpt_correction_T_min 0.0686
_exptl_absorpt_correction_type multi-scan
_exptl_absorpt_process_details
;
SADABS-2016/2 (Bruker,2016/2) was used for absorption correction.
wR2(int) was 0.1222 before and 0.0660 after correction.
The Ratio of minimum to maximum transmission is 0.7530.
The \l/2 correction factor is Not present.
;
_exptl_crystal_colour orange
_exptl_crystal_colour_primary orange
_exptl_crystal_density_diffrn 1.294
_exptl_crystal_description plate
_exptl_crystal_F_000 4128
_exptl_crystal_recrystallization_method 'Re-crystallisation from solvent: pentane'
_exptl_crystal_size_max 0.105
_exptl_crystal_size_mid 0.099
_exptl_crystal_size_min 0.039
_refine_diff_density_max 0.466
_refine_diff_density_min -0.320
_refine_diff_density_rms 0.048
_refine_ls_abs_structure_details
;
 Refined as an inversion twin.
;
_refine_ls_abs_structure_Flack 0.420(15)
_refine_ls_extinction_method none
_refine_ls_goodness_of_fit_ref 1.028
_refine_ls_hydrogen_treatment mixed
_refine_ls_matrix_type full
_refine_ls_number_parameters 1018
_refine_ls_number_reflns 18568
_refine_ls_number_restraints 925
_refine_ls_restrained_S_all 1.052
_refine_ls_R_factor_all 0.0719
_refine_ls_R_factor_gt 0.0451
_refine_ls_shift/su_max 0.002
_refine_ls_shift/su_mean 0.000
_refine_ls_structure_factor_coef Fsqd
_refine_ls_weighting_details 'w=1/[\s^2^(Fo^2^)+(0.0466P)^2^] where P=(Fo^2^+2Fc^2^)/3'
_refine_ls_weighting_scheme calc
_refine_ls_wR_factor_gt 0.0911
_refine_ls_wR_factor_ref 0.0986
_reflns_Friedel_coverage 0.962
_reflns_Friedel_fraction_full 0.999
_reflns_Friedel_fraction_max 0.996
_reflns_number_gt 13678
_reflns_number_total 18568
_reflns_threshold_expression 'I > 2\s(I)'
_cod_data_source_file d4sc08818b2.cif
_cod_data_source_block Thomas_MCF-4-29
_cod_depositor_comments
;
The following automatic conversions were performed:

data item '_diffrn_radiation_probe' value 'X-ray' was changed to
'x-ray' in accordance with the
/home/data/users/saulius/crontab/automatic-downloads/rss-feeds/RSC/lib/dictionaries/cif_core.dic
dictionary named 'cif_core.dic' version 2.4.2 last updated on
2011-04-26.

Automatic conversion script
Id: cif_fix_values 8170 2020-07-09 18:12:32Z antanas 

 Adding full bibliography for 1573992--1573994.cif.
;
_cod_original_cell_volume 10127.9(12)
_cod_database_code 1573994
_shelx_shelxl_version_number 2019/1
_shelx_space_group_comment
;
The symmetry employed for this shelxl refinement is uniquely defined
by the following loop, which should always be used as a source of
symmetry information in preference to the above space-group names.
They are only intended as comments.
;
_olex2_refinement_description
;
1. Twinned data refinement
 Scales: 0.580(15)
 0.420(15)
2. Fixed Uiso
 At 1.2 times of:
  All C(H) groups, All C(H,H) groups
3. Restrained distances
 Co1'-HA = Co1-H
 1.5 with sigma of 0.02
4. Rigid body (RIGU) restrains
 All non-hydrogen atoms
 with sigma for 1-2 distances of 0.002 and sigma for 1-3 distances of 0.002
5.a Ternary CH refined with riding coordinates:
 C2(H2), C2'(H2')
5.b Secondary CH2 refined with riding coordinates:
 C1(H1A,H1B), C10(H10A,H10B), C11(H11A,H11B), C1'(H1'A,H1'B), C10'(H10C,H10D),
 C11'(H11C,H11D)
5.c Aromatic/amide H refined with riding coordinates:
 C4(H4), C5(H5), C6(H6), C7(H7), C8(H8), C14(H14), C15(H15), C16(H16),
 C17(H17), C20(H20), C21(H21), C22(H22), C23(H23), C25(H25), C26(H26), C27(H27),
  C28(H28), C29(H29), C31(H31), C32(H32), C33(H33), C34(H34), C35(H35),
 C37(H37), C38(H38), C39(H39), C40(H40), C41(H41), C43(H43), C44(H44), C45(H45),
  C46(H46), C47(H47), C4'(H4'), C5'(H5'), C6'(H6'), C7'(H7'), C8'(H8'),
 C14'(H14'), C15'(H15'), C16'(H16'), C17'(H17'), C20'(H20'), C21'(H21'),
 C22'(H22'), C23'(H23'), C25'(H25'), C26'(H26'), C27'(H27'), C28'(H28'),
 C29'(H29'), C31'(H31'), C32'(H32'), C33'(H33'), C34'(H34'), C35'(H35'),
 C37'(H37'), C38'(H38'), C39'(H39'), C40'(H40'), C41'(H41'), C43'(H43'),
 C44'(H44'), C45'(H45'), C46'(H46'), C47'(H47')
;
_smtbx_masks_special_details
;
A solvent mask was calculated and 698 electrons were 
found in a volume of 3084\%A^3^ in 1 void per unit cell. 
This is consistent with the presence of 2[C4H8O] per 
formula unit which account for 640 electrons per unit 
cell.
;
_smtbx_masks_void_probe_radius 1.2
_smtbx_masks_void_truncation_radius 1.2
_olex2_submission_special_instructions 'No special instructions were received'

loop_
_space_group_symop_operation_xyz
'x, y, z'
'-x, -y, z+1/2'
'x+1/2, -y, z'
'-x+1/2, y, z+1/2'

loop_
_atom_site_label
_atom_site_type_symbol
_atom_site_fract_x
_atom_site_fract_y
_atom_site_fract_z
_atom_site_U_iso_or_equiv
_atom_site_adp_type
_atom_site_occupancy
_atom_site_site_symmetry_order
_atom_site_calc_flag
_atom_site_refinement_flags_posn
_atom_site_refinement_flags_adp
_atom_site_refinement_flags_occupancy
_atom_site_disorder_assembly
_atom_site_disorder_group
Co1 Co 0.28178(3) 0.43584(5) 0.64421(2) 0.02688(18) Uani 1 1 d D . . . .
H H 0.3212(15) 0.411(3) 0.6776(10) 0.020(12) Uiso 1 1 d D . . . .
P1 P 0.22865(5) 0.49811(12) 0.60227(5) 0.0304(4) Uani 1 1 d . . . . .
P2 P 0.35069(6) 0.52651(12) 0.62265(5) 0.0304(3) Uani 1 1 d . . . . .
P3 P 0.22853(5) 0.50995(11) 0.68778(5) 0.0259(4) Uani 1 1 d . . . . .
F1 F 0.26342(14) 0.4055(3) 0.53413(11) 0.0538(10) Uani 1 1 d . . . . .
F2 F 0.18114(14) 0.4702(3) 0.52952(11) 0.0617(10) Uani 1 1 d . . . . .
F3 F 0.19524(16) 0.3221(3) 0.56110(12) 0.0621(11) Uani 1 1 d . . . . .
N1 N 0.24034(18) 0.6214(4) 0.58242(14) 0.0367(12) Uani 1 1 d . . . . .
N2 N 0.16316(17) 0.5297(4) 0.61372(15) 0.0344(11) Uani 1 1 d . . . . .
C1 C 0.3008(2) 0.2904(4) 0.6199(2) 0.0398(14) Uani 1 1 d . . . . .
H1A H 0.293644 0.283030 0.591344 0.048 Uiso 1 1 calc R U . . .
H1B H 0.336488 0.257639 0.628162 0.048 Uiso 1 1 calc R U . . .
C2 C 0.2554(2) 0.2728(4) 0.6447(2) 0.0342(12) Uani 1 1 d . . . . .
H2 H 0.219435 0.258861 0.630960 0.041 Uiso 1 1 calc R U . . .
C3 C 0.2623(2) 0.2151(4) 0.68247(19) 0.0389(14) Uani 1 1 d . . . . .
C4 C 0.3146(2) 0.1844(5) 0.69841(19) 0.0425(15) Uani 1 1 d . . . . .
H4 H 0.348129 0.201648 0.685148 0.051 Uiso 1 1 calc R U . . .
C5 C 0.3154(2) 0.1295(5) 0.7333(2) 0.0513(17) Uani 1 1 d . . . . .
H5 H 0.350413 0.108258 0.743579 0.062 Uiso 1 1 calc R U . . .
C6 C 0.2687(2) 0.1032(5) 0.75439(19) 0.0404(14) Uani 1 1 d . . . . .
H6 H 0.272121 0.069530 0.779380 0.049 Uiso 1 1 calc R U . . .
C7 C 0.2167(3) 0.1258(5) 0.7391(2) 0.0457(15) Uani 1 1 d . . . . .
H7 H 0.183848 0.104277 0.752400 0.055 Uiso 1 1 calc R U . . .
C8 C 0.2144(2) 0.1825(5) 0.7027(2) 0.0438(15) Uani 1 1 d . . . . .
H8 H 0.179080 0.198854 0.691777 0.053 Uiso 1 1 calc R U . . .
C9 C 0.2161(2) 0.4244(5) 0.5553(2) 0.0447(14) Uani 1 1 d . . . . .
C10 C 0.1886(2) 0.6781(6) 0.5720(2) 0.0502(18) Uani 1 1 d . . . . .
H10A H 0.183449 0.677357 0.543104 0.060 Uiso 1 1 calc R U . . .
H10B H 0.190528 0.754370 0.580762 0.060 Uiso 1 1 calc R U . . .
C11 C 0.1392(2) 0.6198(5) 0.5924(2) 0.0446(16) Uani 1 1 d . . . . .
H11A H 0.119891 0.669657 0.610577 0.054 Uiso 1 1 calc R U . . .
H11B H 0.112212 0.593666 0.572578 0.054 Uiso 1 1 calc R U . . .
C12 C 0.2902(2) 0.6534(5) 0.56642(18) 0.0376(14) Uani 1 1 d . . . . .
C13 C 0.3426(2) 0.6161(5) 0.57910(17) 0.0333(13) Uani 1 1 d . . . . .
C14 C 0.3908(3) 0.6518(6) 0.5594(2) 0.0543(18) Uani 1 1 d . . . . .
H14 H 0.425917 0.625539 0.567922 0.065 Uiso 1 1 calc R U . . .
C15 C 0.3891(3) 0.7214(6) 0.5292(2) 0.072(2) Uani 1 1 d . . . . .
H15 H 0.422019 0.742714 0.515973 0.087 Uiso 1 1 calc R U . . .
C16 C 0.3383(3) 0.7607(6) 0.5181(2) 0.061(2) Uani 1 1 d . . . . .
H16 H 0.336885 0.808958 0.496385 0.073 Uiso 1 1 calc R U . . .
C17 C 0.2902(3) 0.7351(6) 0.5361(2) 0.0573(19) Uani 1 1 d . . . . .
H17 H 0.256605 0.770339 0.528906 0.069 Uiso 1 1 calc R U . . .
C18 C 0.13293(19) 0.4741(4) 0.64336(18) 0.0307(12) Uani 1 1 d . . . . .
C19 C 0.1578(2) 0.4609(4) 0.68093(17) 0.0291(12) Uani 1 1 d . . . . .
C20 C 0.12741(19) 0.4033(4) 0.70955(17) 0.0274(12) Uani 1 1 d . . . . .
H20 H 0.144361 0.387826 0.734126 0.033 Uiso 1 1 calc R U . . .
C21 C 0.0740(2) 0.3689(4) 0.70288(17) 0.0303(12) Uani 1 1 d . . . . .
H21 H 0.054068 0.332619 0.723038 0.036 Uiso 1 1 calc R U . . .
C22 C 0.0494(2) 0.3871(5) 0.66707(17) 0.0375(14) Uani 1 1 d . . . . .
H22 H 0.012267 0.364830 0.662308 0.045 Uiso 1 1 calc R U . . .
C23 C 0.08089(19) 0.4401(5) 0.63708(18) 0.0392(14) Uani 1 1 d . . . . .
H23 H 0.064430 0.451526 0.612046 0.047 Uiso 1 1 calc R U . . .
C24 C 0.4071(2) 0.4375(5) 0.60596(19) 0.0387(13) Uani 1 1 d . . . . .
C25 C 0.4501(2) 0.4031(5) 0.63135(19) 0.0423(15) Uani 1 1 d . . . . .
H25 H 0.453667 0.432949 0.656953 0.051 Uiso 1 1 calc R U . . .
C26 C 0.4874(3) 0.3244(5) 0.6181(2) 0.0585(18) Uani 1 1 d . . . . .
H26 H 0.516108 0.300989 0.635249 0.070 Uiso 1 1 calc R U . . .
C27 C 0.4839(3) 0.2790(6) 0.5806(2) 0.0627(19) Uani 1 1 d . . . . .
H27 H 0.509891 0.226897 0.571542 0.075 Uiso 1 1 calc R U . . .
C28 C 0.4391(3) 0.3155(7) 0.5570(3) 0.074(2) Uani 1 1 d . . . . .
H28 H 0.434710 0.285398 0.531458 0.089 Uiso 1 1 calc R U . . .
C29 C 0.4030(3) 0.3900(6) 0.5689(2) 0.0538(17) Uani 1 1 d . . . . .
H29 H 0.373834 0.411411 0.551853 0.065 Uiso 1 1 calc R U . . .
C30 C 0.3864(2) 0.6172(4) 0.65761(16) 0.0291(12) Uani 1 1 d . . . . .
C31 C 0.3956(2) 0.5780(4) 0.69486(17) 0.0307(12) Uani 1 1 d . . . . .
H31 H 0.385304 0.505995 0.701327 0.037 Uiso 1 1 calc R U . . .
C32 C 0.4206(2) 0.6460(5) 0.72379(19) 0.0388(14) Uani 1 1 d . . . . .
H32 H 0.428211 0.618542 0.749315 0.047 Uiso 1 1 calc R U . . .
C33 C 0.4341(2) 0.7541(5) 0.7144(2) 0.0490(16) Uani 1 1 d . . . . .
H33 H 0.449893 0.800563 0.733637 0.059 Uiso 1 1 calc R U . . .
C34 C 0.4242(2) 0.7906(5) 0.6773(2) 0.0550(16) Uani 1 1 d . . . . .
H34 H 0.433715 0.863121 0.670931 0.066 Uiso 1 1 calc R U . . .
C35 C 0.4009(2) 0.7260(4) 0.6487(2) 0.0379(13) Uani 1 1 d . . . . .
H35 H 0.394529 0.754019 0.623110 0.045 Uiso 1 1 calc R U . . .
C36 C 0.2397(2) 0.4917(4) 0.74088(17) 0.0290(12) Uani 1 1 d . . . . .
C37 C 0.2123(2) 0.5553(5) 0.76842(18) 0.0385(13) Uani 1 1 d . . . . .
H37 H 0.188439 0.612390 0.760487 0.046 Uiso 1 1 calc R U . . .
C38 C 0.2210(2) 0.5327(5) 0.80779(19) 0.0414(15) Uani 1 1 d . . . . .
H38 H 0.200756 0.573200 0.826674 0.050 Uiso 1 1 calc R U . . .
C39 C 0.2559(2) 0.4580(5) 0.82065(18) 0.0396(14) Uani 1 1 d . . . . .
H39 H 0.261054 0.448263 0.848098 0.048 Uiso 1 1 calc R U . . .
C40 C 0.2847(2) 0.3942(5) 0.79445(17) 0.0355(14) Uani 1 1 d . . . . .
H40 H 0.309400 0.339553 0.803313 0.043 Uiso 1 1 calc R U . . .
C41 C 0.2762(2) 0.4129(5) 0.75428(18) 0.0309(13) Uani 1 1 d . . . . .
H41 H 0.295955 0.370353 0.735681 0.037 Uiso 1 1 calc R U . . .
C42 C 0.2140(2) 0.6570(4) 0.68589(16) 0.0281(12) Uani 1 1 d . . . . .
C43 C 0.2591(2) 0.7281(4) 0.68385(17) 0.0346(14) Uani 1 1 d . . . . .
H43 H 0.295743 0.699623 0.682890 0.042 Uiso 1 1 calc R U . . .
C44 C 0.2515(3) 0.8394(4) 0.68319(19) 0.0407(15) Uani 1 1 d . . . . .
H44 H 0.282740 0.886182 0.682196 0.049 Uiso 1 1 calc R U . . .
C45 C 0.1995(2) 0.8813(5) 0.68396(18) 0.0422(14) Uani 1 1 d . . . . .
H45 H 0.194399 0.957313 0.682277 0.051 Uiso 1 1 calc R U . . .
C46 C 0.1532(3) 0.8130(5) 0.68724(19) 0.0410(15) Uani 1 1 d . . . . .
H46 H 0.116920 0.842728 0.689279 0.049 Uiso 1 1 calc R U . . .
C47 C 0.1608(2) 0.7001(5) 0.68747(19) 0.0410(15) Uani 1 1 d . . . . .
H47 H 0.129497 0.653361 0.688715 0.049 Uiso 1 1 calc R U . . .
Co1' Co 0.48155(3) 0.06804(6) 0.85880(2) 0.02793(18) Uani 1 1 d D . . . .
HA H 0.4380(19) 0.090(5) 0.8283(14) 0.062(19) Uiso 1 1 d D . . . .
P1' P 0.53375(5) 0.00371(12) 0.90063(5) 0.0293(4) Uani 1 1 d . . . . .
P2' P 0.53439(5) -0.00992(11) 0.81470(5) 0.0256(3) Uani 1 1 d . . . . .
P3' P 0.41120(5) -0.01749(12) 0.88000(5) 0.0307(3) Uani 1 1 d . . . . .
F1' F 0.57059(17) 0.1795(3) 0.94016(12) 0.0671(11) Uani 1 1 d . . . . .
F2' F 0.58348(14) 0.0317(3) 0.97229(11) 0.0620(11) Uani 1 1 d . . . . .
F3' F 0.50092(16) 0.1007(3) 0.96838(11) 0.0643(11) Uani 1 1 d . . . . .
N1' N 0.59882(16) -0.0314(4) 0.88888(14) 0.0314(10) Uani 1 1 d . . . . .
N2' N 0.52091(17) -0.1161(4) 0.92120(15) 0.0365(12) Uani 1 1 d . . . . .
C1' C 0.4657(2) 0.2175(4) 0.88196(19) 0.0384(14) Uani 1 1 d . . . . .
H1'A H 0.430027 0.251365 0.874316 0.046 Uiso 1 1 calc R U . . .
H1'B H 0.474887 0.227432 0.910088 0.046 Uiso 1 1 calc R U . . .
C2' C 0.5094(2) 0.2288(4) 0.85550(19) 0.0377(13) Uani 1 1 d . . . . .
H2' H 0.546068 0.240161 0.868696 0.045 Uiso 1 1 calc R U . . .
C3' C 0.5043(2) 0.2880(4) 0.81804(19) 0.0357(13) Uani 1 1 d . . . . .
C4' C 0.5505(2) 0.3160(4) 0.79784(19) 0.0387(14) Uani 1 1 d . . . . .
H4' H 0.586096 0.297212 0.807719 0.046 Uiso 1 1 calc R U . . .
C5' C 0.5459(3) 0.3719(5) 0.7629(2) 0.0484(15) Uani 1 1 d . . . . .
H5' H 0.578884 0.390114 0.749002 0.058 Uiso 1 1 calc R U . . .
C6' C 0.4960(2) 0.4022(5) 0.7475(2) 0.0469(16) Uani 1 1 d . . . . .
H6' H 0.494084 0.442516 0.723745 0.056 Uiso 1 1 calc R U . . .
C7' C 0.4477(3) 0.3723(5) 0.7674(2) 0.0485(16) Uani 1 1 d . . . . .
H7' H 0.411968 0.388603 0.757092 0.058 Uiso 1 1 calc R U . . .
C8' C 0.4536(2) 0.3183(5) 0.8026(2) 0.0467(16) Uani 1 1 d . . . . .
H8' H 0.421053 0.301012 0.817065 0.056 Uiso 1 1 calc R U . . .
C9' C 0.5481(3) 0.0866(5) 0.94803(19) 0.0453(14) Uani 1 1 d . . . . .
C10' C 0.6195(2) -0.1260(5) 0.91106(19) 0.0418(15) Uani 1 1 d . . . . .
H10C H 0.648404 -0.103030 0.930003 0.050 Uiso 1 1 calc R U . . .
H10D H 0.636089 -0.179296 0.892808 0.050 Uiso 1 1 calc R U . . .
C11' C 0.5713(2) -0.1760(5) 0.9326(2) 0.0452(16) Uani 1 1 d . . . . .
H11C H 0.567564 -0.253257 0.925413 0.054 Uiso 1 1 calc R U . . .
H11D H 0.577107 -0.170980 0.961344 0.054 Uiso 1 1 calc R U . . .
C12' C 0.62967(18) 0.0207(4) 0.85872(19) 0.0306(11) Uani 1 1 d . . . . .
C13' C 0.60578(19) 0.0398(4) 0.82191(16) 0.0254(11) Uani 1 1 d . . . . .
C14' C 0.6359(2) 0.0918(4) 0.79356(17) 0.0276(12) Uani 1 1 d . . . . .
H14' H 0.619854 0.105411 0.768528 0.033 Uiso 1 1 calc R U . . .
C15' C 0.6910(2) 0.1255(4) 0.80160(19) 0.0382(14) Uani 1 1 d . . . . .
H15' H 0.712059 0.163814 0.782523 0.046 Uiso 1 1 calc R U . . .
C16' C 0.7135(2) 0.1008(5) 0.8383(2) 0.0409(14) Uani 1 1 d . . . . .
H16' H 0.751103 0.120030 0.843170 0.049 Uiso 1 1 calc R U . . .
C17' C 0.6865(2) 0.0538(4) 0.86563(19) 0.0375(13) Uani 1 1 d . . . . .
H17' H 0.703566 0.040587 0.890351 0.045 Uiso 1 1 calc R U . . .
C18' C 0.4675(2) -0.1456(6) 0.93795(18) 0.0448(15) Uani 1 1 d . . . . .
C19' C 0.4178(2) -0.1021(5) 0.92386(18) 0.0423(14) Uani 1 1 d . . . . .
C20' C 0.3687(3) -0.1331(6) 0.9429(2) 0.057(2) Uani 1 1 d . . . . .
H20' H 0.334602 -0.102686 0.934290 0.069 Uiso 1 1 calc R U . . .
C21' C 0.3678(3) -0.2056(7) 0.9737(2) 0.080(3) Uani 1 1 d . . . . .
H21' H 0.333558 -0.224362 0.985766 0.096 Uiso 1 1 calc R U . . .
C22' C 0.4171(3) -0.2510(8) 0.9868(2) 0.083(3) Uani 1 1 d . . . . .
H22' H 0.417097 -0.302661 1.007503 0.100 Uiso 1 1 calc R U . . .
C23' C 0.4683(3) -0.2180(6) 0.9683(2) 0.060(2) Uani 1 1 d . . . . .
H23' H 0.502695 -0.246586 0.977300 0.072 Uiso 1 1 calc R U . . .
C24' C 0.52406(18) 0.0075(4) 0.76210(17) 0.0255(11) Uani 1 1 d . . . . .
C25' C 0.4879(2) 0.0891(5) 0.74802(19) 0.0331(13) Uani 1 1 d . . . . .
H25' H 0.467678 0.132569 0.766071 0.040 Uiso 1 1 calc R U . . .
C26' C 0.4820(2) 0.1057(5) 0.70821(19) 0.0420(14) Uani 1 1 d . . . . .
H26' H 0.456742 0.159375 0.699284 0.050 Uiso 1 1 calc R U . . .
C27' C 0.5114(2) 0.0473(5) 0.6811(2) 0.0431(15) Uani 1 1 d . . . . .
H27' H 0.508569 0.064484 0.653979 0.052 Uiso 1 1 calc R U . . .
C28' C 0.5460(2) -0.0388(5) 0.69360(18) 0.0375(13) Uani 1 1 d . . . . .
H28' H 0.563808 -0.084616 0.675055 0.045 Uiso 1 1 calc R U . . .
C29' C 0.5533(2) -0.0542(4) 0.73364(17) 0.0347(13) Uani 1 1 d . . . . .
H29' H 0.578715 -0.107854 0.742327 0.042 Uiso 1 1 calc R U . . .
C30' C 0.5465(2) -0.1565(4) 0.81643(16) 0.0282(12) Uani 1 1 d . . . . .
C31' C 0.5014(2) -0.2272(5) 0.81853(18) 0.0363(14) Uani 1 1 d . . . . .
H31' H 0.465009 -0.197444 0.819279 0.044 Uiso 1 1 calc R U . . .
C32' C 0.5070(3) -0.3366(5) 0.8196(2) 0.0509(17) Uani 1 1 d . . . . .
H32' H 0.475056 -0.381546 0.820663 0.061 Uiso 1 1 calc R U . . .
C33' C 0.5612(3) -0.3834(5) 0.81898(19) 0.0463(15) Uani 1 1 d . . . . .
H33' H 0.566116 -0.459548 0.820542 0.056 Uiso 1 1 calc R U . . .
C34' C 0.6057(3) -0.3154(5) 0.81611(19) 0.0451(15) Uani 1 1 d . . . . .
H34' H 0.641991 -0.345108 0.814808 0.054 Uiso 1 1 calc R U . . .
C35' C 0.5993(2) -0.2056(4) 0.81506(18) 0.0335(14) Uani 1 1 d . . . . .
H35' H 0.631339 -0.161036 0.813350 0.040 Uiso 1 1 calc R U . . .
C36' C 0.3561(2) 0.0754(5) 0.89596(18) 0.0342(13) Uani 1 1 d . . . . .
C37' C 0.3587(3) 0.1263(6) 0.9316(2) 0.062(2) Uani 1 1 d . . . . .
H37' H 0.387625 0.107588 0.949358 0.074 Uiso 1 1 calc R U . . .
C38' C 0.3197(3) 0.2058(7) 0.9429(3) 0.084(3) Uani 1 1 d . . . . .
H38' H 0.321065 0.237818 0.968266 0.100 Uiso 1 1 calc R U . . .
C39' C 0.2782(3) 0.2367(7) 0.9151(3) 0.068(2) Uani 1 1 d . . . . .
H39' H 0.253280 0.294168 0.920766 0.082 Uiso 1 1 calc R U . . .
C40' C 0.2752(2) 0.1845(5) 0.8818(2) 0.0563(18) Uani 1 1 d . . . . .
H40' H 0.245695 0.201428 0.864311 0.068 Uiso 1 1 calc R U . . .
C41' C 0.3133(2) 0.1050(5) 0.87056(19) 0.0395(14) Uani 1 1 d . . . . .
H41' H 0.310107 0.071142 0.845601 0.047 Uiso 1 1 calc R U . . .
C42' C 0.37600(19) -0.1093(4) 0.84587(16) 0.0284(12) Uani 1 1 d . . . . .
C43' C 0.36663(19) -0.0761(4) 0.80737(17) 0.0301(12) Uani 1 1 d . . . . .
H43' H 0.377617 -0.005367 0.799776 0.036 Uiso 1 1 calc R U . . .
C44' C 0.3420(2) -0.1423(5) 0.77991(18) 0.0367(13) Uani 1 1 d . . . . .
H44' H 0.334265 -0.115192 0.754364 0.044 Uiso 1 1 calc R U . . .
C45' C 0.3288(2) -0.2450(5) 0.7890(2) 0.0427(14) Uani 1 1 d . . . . .
H45' H 0.312992 -0.290865 0.769589 0.051 Uiso 1 1 calc R U . . .
C46' C 0.3385(2) -0.2846(5) 0.8270(2) 0.0423(14) Uani 1 1 d . . . . .
H46' H 0.329078 -0.357028 0.833566 0.051 Uiso 1 1 calc R U . . .
C47' C 0.3620(2) -0.2165(4) 0.8551(2) 0.0390(13) Uani 1 1 d . . . . .
H47' H 0.368618 -0.243080 0.880901 0.047 Uiso 1 1 calc R U . . .

loop_
_atom_site_aniso_label
_atom_site_aniso_U_11
_atom_site_aniso_U_22
_atom_site_aniso_U_33
_atom_site_aniso_U_23
_atom_site_aniso_U_13
_atom_site_aniso_U_12
Co1 0.0208(3) 0.0264(4) 0.0334(5) 0.0022(4) 0.0033(3) -0.0014(3)
P1 0.0256(7) 0.0342(9) 0.0315(10) 0.0029(7) 0.0035(6) -0.0031(7)
P2 0.0224(7) 0.0336(8) 0.0353(10) 0.0012(7) 0.0046(6) -0.0022(6)
P3 0.0187(6) 0.0258(8) 0.0332(10) 0.0012(7) 0.0008(5) -0.0019(6)
F1 0.0511(19) 0.070(3) 0.041(2) -0.0135(19) 0.0088(17) -0.0043(18)
F2 0.053(2) 0.089(3) 0.042(2) -0.001(2) -0.0125(17) -0.0109(19)
F3 0.066(2) 0.064(2) 0.056(3) -0.0078(19) 0.002(2) -0.018(2)
N1 0.033(2) 0.038(3) 0.038(3) 0.019(2) -0.0023(19) -0.0021(18)
N2 0.022(2) 0.046(2) 0.035(3) 0.015(2) 0.0012(17) 0.0000(18)
C1 0.036(3) 0.032(3) 0.052(4) -0.004(3) 0.007(3) -0.002(2)
C2 0.037(3) 0.021(2) 0.044(3) -0.003(2) 0.005(2) -0.002(2)
C3 0.041(3) 0.029(3) 0.046(3) -0.001(2) 0.005(2) -0.006(2)
C4 0.037(3) 0.036(3) 0.054(4) 0.008(3) 0.000(2) -0.005(2)
C5 0.031(3) 0.051(4) 0.072(4) 0.015(3) 0.006(3) 0.003(3)
C6 0.042(3) 0.032(3) 0.047(4) 0.003(3) 0.001(2) -0.010(2)
C7 0.043(3) 0.035(3) 0.059(4) 0.006(3) 0.013(3) -0.002(3)
C8 0.037(3) 0.040(3) 0.055(4) 0.008(3) 0.004(2) 0.001(2)
C9 0.039(3) 0.056(3) 0.039(3) -0.006(2) -0.001(2) -0.011(2)
C10 0.032(3) 0.055(4) 0.063(5) 0.030(3) 0.002(3) 0.002(2)
C11 0.042(3) 0.045(3) 0.046(4) 0.024(3) 0.001(3) 0.001(2)
C12 0.038(2) 0.035(3) 0.040(3) 0.016(3) 0.001(2) -0.006(2)
C13 0.032(2) 0.035(3) 0.032(3) 0.009(2) 0.005(2) -0.007(2)
C14 0.042(3) 0.074(4) 0.048(4) 0.022(3) 0.005(3) -0.008(3)
C15 0.038(3) 0.096(5) 0.082(5) 0.052(4) 0.003(3) -0.020(3)
C16 0.051(3) 0.080(5) 0.050(4) 0.034(4) -0.004(3) -0.021(3)
C17 0.054(3) 0.060(4) 0.058(4) 0.034(3) 0.000(3) -0.003(3)
C18 0.022(2) 0.044(3) 0.027(3) 0.005(2) -0.0016(19) 0.0091(19)
C19 0.022(2) 0.032(3) 0.034(3) 0.007(2) -0.0054(18) -0.005(2)
C20 0.023(2) 0.025(3) 0.035(3) 0.008(2) -0.0011(19) 0.001(2)
C21 0.025(2) 0.024(3) 0.042(3) 0.001(2) -0.002(2) 0.003(2)
C22 0.022(2) 0.052(4) 0.039(3) 0.005(3) -0.002(2) -0.009(2)
C23 0.019(2) 0.065(4) 0.034(3) 0.010(3) -0.004(2) -0.003(2)
C24 0.027(2) 0.041(3) 0.047(3) -0.004(2) 0.003(2) -0.008(2)
C25 0.034(3) 0.042(3) 0.051(4) -0.014(3) 0.001(2) 0.005(2)
C26 0.037(3) 0.051(4) 0.087(4) -0.014(3) 0.014(3) -0.002(3)
C27 0.057(4) 0.056(4) 0.075(4) -0.017(3) 0.025(3) -0.010(3)
C28 0.057(4) 0.095(5) 0.070(5) -0.025(4) 0.026(3) 0.003(3)
C29 0.045(3) 0.068(4) 0.049(3) -0.014(3) 0.020(3) -0.012(3)
C30 0.019(2) 0.028(2) 0.041(3) -0.002(2) 0.005(2) -0.001(2)
C31 0.026(3) 0.023(3) 0.042(3) -0.004(2) 0.003(2) 0.003(2)
C32 0.019(3) 0.047(3) 0.050(3) -0.016(2) 0.005(2) 0.001(2)
C33 0.021(3) 0.048(3) 0.077(4) -0.019(3) 0.013(3) -0.007(2)
C34 0.039(3) 0.044(3) 0.081(4) -0.018(3) 0.013(3) -0.013(3)
C35 0.032(3) 0.028(2) 0.054(3) 0.001(2) 0.010(3) -0.006(2)
C36 0.024(2) 0.033(3) 0.029(3) 0.0029(19) -0.0003(19) -0.002(2)
C37 0.033(3) 0.041(3) 0.041(3) -0.005(2) 0.004(2) -0.004(2)
C38 0.049(3) 0.042(3) 0.033(3) -0.010(2) 0.004(2) -0.003(3)
C39 0.038(3) 0.048(3) 0.033(3) -0.005(2) -0.009(2) -0.011(2)
C40 0.038(3) 0.038(3) 0.030(3) 0.008(2) -0.002(2) 0.003(2)
C41 0.028(3) 0.033(3) 0.031(3) 0.001(2) -0.004(2) -0.005(2)
C42 0.033(2) 0.029(2) 0.022(3) 0.006(2) 0.001(2) -0.0008(18)
C43 0.041(3) 0.031(2) 0.032(4) 0.001(2) 0.010(2) -0.006(2)
C44 0.051(3) 0.024(3) 0.047(4) 0.004(2) 0.004(3) -0.005(2)
C45 0.056(3) 0.033(3) 0.038(4) -0.001(3) 0.002(3) 0.007(2)
C46 0.043(3) 0.033(3) 0.046(4) 0.001(3) 0.003(3) 0.011(2)
C47 0.036(3) 0.038(3) 0.049(4) -0.004(3) 0.007(2) -0.001(2)
Co1' 0.0210(3) 0.0296(4) 0.0332(5) -0.0032(4) -0.0008(3) 0.0022(3)
P1' 0.0222(6) 0.0381(10) 0.0277(10) -0.0062(7) -0.0011(6) 0.0004(8)
P2' 0.0195(6) 0.0274(8) 0.0300(10) -0.0027(7) -0.0001(6) 0.0008(6)
P3' 0.0237(6) 0.0376(8) 0.0309(9) 0.0027(7) -0.0010(6) 0.0017(7)
F1' 0.071(3) 0.066(2) 0.064(3) -0.017(2) -0.020(2) -0.019(2)
F2' 0.050(2) 0.091(3) 0.045(2) -0.018(2) -0.0225(17) 0.0078(19)
F3' 0.060(2) 0.089(3) 0.045(2) -0.017(2) -0.0048(18) 0.015(2)
N1' 0.0185(19) 0.045(2) 0.030(3) -0.0015(19) -0.0002(16) 0.0021(17)
N2' 0.0239(19) 0.047(3) 0.039(3) 0.006(2) -0.0021(18) -0.0015(18)
C1' 0.046(3) 0.022(3) 0.047(3) -0.007(2) -0.003(3) 0.003(2)
C2' 0.041(3) 0.030(3) 0.043(3) -0.014(2) -0.009(2) -0.003(2)
C3' 0.033(3) 0.024(3) 0.050(3) -0.010(2) 0.001(2) 0.002(2)
C4' 0.027(2) 0.023(3) 0.066(4) -0.006(2) 0.000(2) 0.000(2)
C5' 0.036(3) 0.042(4) 0.067(4) 0.003(3) 0.002(3) -0.006(3)
C6' 0.044(3) 0.040(3) 0.056(4) 0.005(3) -0.006(3) 0.004(3)
C7' 0.045(3) 0.035(3) 0.065(4) 0.005(3) -0.002(3) 0.008(3)
C8' 0.035(3) 0.043(4) 0.062(4) 0.011(3) 0.002(2) -0.002(2)
C9' 0.043(3) 0.051(3) 0.042(3) -0.020(2) -0.007(2) 0.002(2)
C10' 0.027(3) 0.055(3) 0.044(4) 0.007(3) -0.009(2) 0.003(2)
C11' 0.034(3) 0.057(4) 0.044(4) 0.016(3) -0.006(2) 0.004(2)
C12' 0.021(2) 0.035(3) 0.037(3) -0.008(2) 0.0003(19) 0.0004(19)
C13' 0.017(2) 0.027(3) 0.032(3) -0.013(2) 0.0016(17) 0.0012(18)
C14' 0.029(2) 0.020(3) 0.035(3) -0.001(2) -0.001(2) 0.003(2)
C15' 0.028(2) 0.031(3) 0.056(3) -0.014(3) 0.004(2) -0.001(2)
C16' 0.016(2) 0.047(3) 0.060(3) -0.020(3) -0.002(2) -0.005(2)
C17' 0.027(2) 0.032(3) 0.054(4) -0.005(3) -0.005(2) 0.003(2)
C18' 0.034(2) 0.072(4) 0.028(3) 0.003(3) -0.001(2) -0.010(2)
C19' 0.036(2) 0.062(3) 0.029(3) 0.000(3) 0.000(2) -0.004(2)
C20' 0.031(3) 0.094(5) 0.047(4) 0.031(4) 0.003(3) -0.002(3)
C21' 0.044(3) 0.139(6) 0.057(5) 0.054(5) 0.004(3) 0.008(4)
C22' 0.049(3) 0.133(7) 0.069(5) 0.050(5) 0.007(3) 0.006(4)
C23' 0.032(3) 0.100(5) 0.047(4) 0.025(4) -0.003(3) -0.009(3)
C24' 0.022(2) 0.021(2) 0.033(3) 0.0025(19) -0.0009(18) -0.011(2)
C25' 0.032(3) 0.029(3) 0.038(3) 0.007(2) -0.007(2) -0.010(2)
C26' 0.036(3) 0.045(3) 0.045(3) 0.016(3) -0.006(2) -0.007(3)
C27' 0.043(3) 0.044(3) 0.043(3) 0.018(2) 0.001(2) -0.021(2)
C28' 0.041(3) 0.038(3) 0.033(3) -0.003(2) 0.005(2) -0.015(2)
C29' 0.040(3) 0.030(3) 0.034(3) -0.003(2) -0.004(2) -0.006(2)
C30' 0.027(2) 0.036(3) 0.021(3) -0.004(2) 0.002(2) 0.0011(18)
C31' 0.022(2) 0.035(3) 0.052(4) -0.004(2) 0.004(2) -0.002(2)
C32' 0.054(3) 0.045(3) 0.054(5) -0.009(3) 0.002(3) 0.000(2)
C33' 0.067(3) 0.027(3) 0.046(4) 0.001(3) -0.005(3) 0.012(2)
C34' 0.051(3) 0.036(3) 0.049(4) -0.006(3) 0.000(3) 0.019(2)
C35' 0.024(2) 0.030(2) 0.046(4) -0.009(2) 0.003(2) 0.0076(19)
C36' 0.017(2) 0.040(3) 0.045(3) -0.002(2) 0.010(2) 0.002(2)
C37' 0.045(3) 0.091(5) 0.049(4) -0.019(3) 0.009(3) 0.020(3)
C38' 0.064(4) 0.100(5) 0.087(5) -0.037(4) 0.014(3) 0.039(4)
C39' 0.035(3) 0.076(5) 0.095(5) -0.017(4) 0.023(3) 0.007(3)
C40' 0.036(3) 0.054(4) 0.080(5) 0.008(3) 0.008(3) 0.008(3)
C41' 0.017(2) 0.046(3) 0.056(4) 0.004(3) 0.002(2) -0.001(2)
C42' 0.017(2) 0.030(2) 0.038(3) 0.006(2) 0.006(2) 0.001(2)
C43' 0.016(2) 0.035(3) 0.039(3) 0.008(2) 0.002(2) 0.001(2)
C44' 0.025(3) 0.047(3) 0.039(3) -0.005(2) 0.006(2) 0.003(2)
C45' 0.024(3) 0.047(3) 0.058(4) -0.012(2) 0.007(3) 0.001(2)
C46' 0.029(3) 0.033(3) 0.064(4) -0.002(2) 0.018(3) -0.003(2)
C47' 0.022(3) 0.038(3) 0.056(3) 0.006(2) 0.005(3) -0.003(2)

loop_
_atom_type_symbol
_atom_type_description
_atom_type_scat_dispersion_real
_atom_type_scat_dispersion_imag
_atom_type_scat_source
C C 0.0033 0.0016 'International Tables Vol C Tables 4.2.6.8 and 6.1.1.4'
H H 0.0000 0.0000 'International Tables Vol C Tables 4.2.6.8 and 6.1.1.4'
Co Co 0.3494 0.9721 'International Tables Vol C Tables 4.2.6.8 and 6.1.1.4'
F F 0.0171 0.0103 'International Tables Vol C Tables 4.2.6.8 and 6.1.1.4'
N N 0.0061 0.0033 'International Tables Vol C Tables 4.2.6.8 and 6.1.1.4'
O O 0.0106 0.0060 'International Tables Vol C Tables 4.2.6.8 and 6.1.1.4'
P P 0.1023 0.0942 'International Tables Vol C Tables 4.2.6.8 and 6.1.1.4'

loop_
_exptl_crystal_face_index_h
_exptl_crystal_face_index_k
_exptl_crystal_face_index_l
_exptl_crystal_face_perp_dist
1.00 1.00 1.00 0.0510
1.00 0.00 -1.00 0.0320
1.00 0.00 0.00 0.0290
1.00 -1.00 1.00 0.0470
0.00 -1.00 -1.00 0.0400
0.00 1.00 1.00 0.0430
0.00 1.00 0.00 0.0500
0.00 0.00 -1.00 0.0150
0.00 0.00 1.00 0.0170
-1.00 -1.00 -1.00 0.0520
-1.00 0.00 1.00 0.0480
-1.00 0.00 0.00 0.0520
-1.00 1.00 -1.00 0.0570

loop_
_geom_angle_atom_site_label_1
_geom_angle_atom_site_label_2
_geom_angle_atom_site_label_3
_geom_angle
_geom_angle_site_symmetry_1
_geom_angle_site_symmetry_3
_geom_angle_publ_flag
P1 Co1 H 169.8(16) . . ?
P1 Co1 P2 92.76(6) . . ?
P1 Co1 P3 87.05(6) . . ?
P1 Co1 C2 100.09(18) . . ?
P2 Co1 H 83.1(16) . . ?
P2 Co1 P3 118.31(6) . . ?
P3 Co1 H 86.8(16) . . ?
C1 Co1 H 89.0(16) . . ?
C1 Co1 P1 100.8(2) . . ?
C1 Co1 P2 98.58(16) . . ?
C1 Co1 P3 141.98(17) . . ?
C1 Co1 C2 39.4(2) . . ?
C2 Co1 H 89.2(16) . . ?
C2 Co1 P2 137.55(15) . . ?
C2 Co1 P3 102.73(16) . . ?
N1 P1 Co1 120.59(18) . . ?
N1 P1 C9 97.2(3) . . ?
N2 P1 Co1 120.70(19) . . ?
N2 P1 N1 92.3(2) . . ?
N2 P1 C9 99.3(3) . . ?
C9 P1 Co1 120.7(2) . . ?
C13 P2 Co1 120.38(18) . . ?
C24 P2 Co1 111.49(19) . . ?
C24 P2 C13 100.8(3) . . ?
C24 P2 C30 102.6(2) . . ?
C30 P2 Co1 117.38(18) . . ?
C30 P2 C13 101.6(3) . . ?
C19 P3 Co1 108.9(2) . . ?
C19 P3 C36 102.8(2) . . ?
C19 P3 C42 98.4(2) . . ?
C36 P3 Co1 122.27(17) . . ?
C36 P3 C42 100.5(2) . . ?
C42 P3 Co1 120.24(18) . . ?
C10 N1 P1 112.7(4) . . ?
C12 N1 P1 124.3(4) . . ?
C12 N1 C10 120.3(4) . . ?
C11 N2 P1 116.0(4) . . ?
C18 N2 P1 122.4(4) . . ?
C18 N2 C11 121.6(4) . . ?
Co1 C1 H1A 116.2 . . ?
Co1 C1 H1B 116.2 . . ?
H1A C1 H1B 113.2 . . ?
C2 C1 Co1 73.4(3) . . ?
C2 C1 H1A 116.2 . . ?
C2 C1 H1B 116.2 . . ?
Co1 C2 H2 114.9 . . ?
C1 C2 Co1 67.2(3) . . ?
C1 C2 H2 114.9 . . ?
C1 C2 C3 120.8(5) . . ?
C3 C2 Co1 115.7(4) . . ?
C3 C2 H2 114.9 . . ?
C4 C3 C2 124.1(5) . . ?
C8 C3 C2 118.2(5) . . ?
C8 C3 C4 117.6(6) . . ?
C3 C4 H4 120.8 . . ?
C5 C4 C3 118.5(6) . . ?
C5 C4 H4 120.8 . . ?
C4 C5 H5 118.0 . . ?
C4 C5 C6 124.1(6) . . ?
C6 C5 H5 118.0 . . ?
C5 C6 H6 120.1 . . ?
C5 C6 C7 119.7(6) . . ?
C7 C6 H6 120.1 . . ?
C6 C7 H7 121.2 . . ?
C6 C7 C8 117.5(6) . . ?
C8 C7 H7 121.2 . . ?
C3 C8 C7 122.4(6) . . ?
C3 C8 H8 118.8 . . ?
C7 C8 H8 118.8 . . ?
F1 C9 P1 113.6(4) . . ?
F1 C9 F3 102.9(5) . . ?
F2 C9 P1 117.1(5) . . ?
F2 C9 F1 104.6(5) . . ?
F2 C9 F3 104.7(5) . . ?
F3 C9 P1 112.6(5) . . ?
N1 C10 H10A 110.0 . . ?
N1 C10 H10B 110.0 . . ?
N1 C10 C11 108.6(5) . . ?
H10A C10 H10B 108.4 . . ?
C11 C10 H10A 110.0 . . ?
C11 C10 H10B 110.0 . . ?
N2 C11 C10 106.0(4) . . ?
N2 C11 H11A 110.5 . . ?
N2 C11 H11B 110.5 . . ?
C10 C11 H11A 110.5 . . ?
C10 C11 H11B 110.5 . . ?
H11A C11 H11B 108.7 . . ?
N1 C12 C13 124.4(5) . . ?
N1 C12 C17 119.0(5) . . ?
C13 C12 C17 116.6(5) . . ?
C12 C13 P2 122.1(4) . . ?
C14 C13 P2 118.6(4) . . ?
C14 C13 C12 119.3(5) . . ?
C13 C14 H14 118.7 . . ?
C15 C14 C13 122.6(6) . . ?
C15 C14 H14 118.7 . . ?
C14 C15 H15 121.0 . . ?
C14 C15 C16 117.9(6) . . ?
C16 C15 H15 121.0 . . ?
C15 C16 H16 118.0 . . ?
C17 C16 C15 123.9(7) . . ?
C17 C16 H16 118.0 . . ?
C12 C17 H17 120.4 . . ?
C16 C17 C12 119.3(6) . . ?
C16 C17 H17 120.4 . . ?
N2 C18 C19 118.5(4) . . ?
C23 C18 N2 121.2(6) . . ?
C23 C18 C19 120.2(5) . . ?
C18 C19 P3 118.1(4) . . ?
C20 C19 P3 124.4(4) . . ?
C20 C19 C18 117.3(4) . . ?
C19 C20 H20 119.1 . . ?
C21 C20 C19 121.9(5) . . ?
C21 C20 H20 119.1 . . ?
C20 C21 H21 120.0 . . ?
C20 C21 C22 120.0(5) . . ?
C22 C21 H21 120.0 . . ?
C21 C22 H22 120.7 . . ?
C21 C22 C23 118.7(5) . . ?
C23 C22 H22 120.7 . . ?
C18 C23 C22 121.7(6) . . ?
C18 C23 H23 119.1 . . ?
C22 C23 H23 119.1 . . ?
C25 C24 P2 122.2(5) . . ?
C29 C24 P2 118.7(5) . . ?
C29 C24 C25 118.5(6) . . ?
C24 C25 H25 120.6 . . ?
C26 C25 C24 118.8(6) . . ?
C26 C25 H25 120.6 . . ?
C25 C26 H26 118.8 . . ?
C27 C26 C25 122.4(7) . . ?
C27 C26 H26 118.8 . . ?
C26 C27 H27 122.1 . . ?
C26 C27 C28 115.9(7) . . ?
C28 C27 H27 122.1 . . ?
C27 C28 H28 118.6 . . ?
C29 C28 C27 122.8(8) . . ?
C29 C28 H28 118.6 . . ?
C24 C29 H29 119.2 . . ?
C28 C29 C24 121.5(7) . . ?
C28 C29 H29 119.2 . . ?
C31 C30 P2 117.0(4) . . ?
C31 C30 C35 119.4(5) . . ?
C35 C30 P2 123.4(4) . . ?
C30 C31 H31 120.1 . . ?
C30 C31 C32 119.7(5) . . ?
C32 C31 H31 120.1 . . ?
C31 C32 H32 120.1 . . ?
C33 C32 C31 119.9(6) . . ?
C33 C32 H32 120.1 . . ?
C32 C33 H33 120.5 . . ?
C34 C33 C32 118.9(6) . . ?
C34 C33 H33 120.5 . . ?
C33 C34 H34 118.9 . . ?
C33 C34 C35 122.2(6) . . ?
C35 C34 H34 118.9 . . ?
C30 C35 H35 120.1 . . ?
C34 C35 C30 119.8(6) . . ?
C34 C35 H35 120.1 . . ?
C37 C36 P3 121.5(4) . . ?
C41 C36 P3 120.0(4) . . ?
C41 C36 C37 118.4(6) . . ?
C36 C37 H37 121.1 . . ?
C38 C37 C36 117.8(6) . . ?
C38 C37 H37 121.1 . . ?
C37 C38 H38 118.1 . . ?
C39 C38 C37 123.9(6) . . ?
C39 C38 H38 118.1 . . ?
C38 C39 H39 119.8 . . ?
C38 C39 C40 120.3(6) . . ?
C40 C39 H39 119.8 . . ?
C39 C40 H40 121.2 . . ?
C39 C40 C41 117.7(5) . . ?
C41 C40 H40 121.2 . . ?
C36 C41 C40 121.8(6) . . ?
C36 C41 H41 119.1 . . ?
C40 C41 H41 119.1 . . ?
C43 C42 P3 118.2(4) . . ?
C47 C42 P3 123.3(4) . . ?
C47 C42 C43 118.5(5) . . ?
C42 C43 H43 119.3 . . ?
C44 C43 C42 121.4(5) . . ?
C44 C43 H43 119.3 . . ?
C43 C44 H44 120.0 . . ?
C45 C44 C43 120.1(6) . . ?
C45 C44 H44 120.0 . . ?
C44 C45 H45 119.8 . . ?
C44 C45 C46 120.4(5) . . ?
C46 C45 H45 119.8 . . ?
C45 C46 H46 120.2 . . ?
C45 C46 C47 119.6(5) . . ?
C47 C46 H46 120.2 . . ?
C42 C47 C46 120.0(5) . . ?
C42 C47 H47 120.0 . . ?
C46 C47 H47 120.0 . . ?
P1' Co1' HA 167(2) . . ?
P1' Co1' P2' 87.08(6) . . ?
P1' Co1' P3' 93.42(7) . . ?
P1' Co1' C2' 101.97(17) . . ?
P2' Co1' HA 91(2) . . ?
P3' Co1' HA 77(2) . . ?
P3' Co1' P2' 118.48(6) . . ?
C1' Co1' HA 88(2) . . ?
C1' Co1' P1' 101.34(19) . . ?
C1' Co1' P2' 140.36(18) . . ?
C1' Co1' P3' 99.79(17) . . ?
C1' Co1' C2' 39.2(2) . . ?
C2' Co1' HA 91(2) . . ?
C2' Co1' P2' 101.19(17) . . ?
C2' Co1' P3' 138.10(17) . . ?
N1' P1' Co1' 120.42(19) . . ?
N1' P1' C9' 99.7(3) . . ?
N2' P1' Co1' 121.36(17) . . ?
N2' P1' N1' 92.5(2) . . ?
N2' P1' C9' 98.8(3) . . ?
C9' P1' Co1' 118.6(2) . . ?
C13' P2' Co1' 107.69(17) . . ?
C24' P2' Co1' 122.84(17) . . ?
C24' P2' C13' 102.7(2) . . ?
C24' P2' C30' 99.8(2) . . ?
C30' P2' Co1' 120.28(18) . . ?
C30' P2' C13' 100.2(2) . . ?
C19' P3' Co1' 119.51(19) . . ?
C19' P3' C36' 100.3(3) . . ?
C19' P3' C42' 101.7(3) . . ?
C36' P3' Co1' 111.43(19) . . ?
C42' P3' Co1' 117.53(18) . . ?
C42' P3' C36' 103.9(2) . . ?
C10' N1' P1' 113.5(4) . . ?
C12' N1' P1' 123.0(4) . . ?
C12' N1' C10' 123.4(4) . . ?
C11' N2' P1' 113.9(4) . . ?
C18' N2' P1' 123.5(4) . . ?
C18' N2' C11' 119.9(5) . . ?
Co1' C1' H1'A 116.3 . . ?
Co1' C1' H1'B 116.3 . . ?
H1'A C1' H1'B 113.3 . . ?
C2' C1' Co1' 72.6(3) . . ?
C2' C1' H1'A 116.3 . . ?
C2' C1' H1'B 116.3 . . ?
Co1' C2' H2' 113.0 . . ?
C1' C2' Co1' 68.2(3) . . ?
C1' C2' H2' 113.0 . . ?
C1' C2' C3' 123.1(5) . . ?
C3' C2' Co1' 119.3(4) . . ?
C3' C2' H2' 113.0 . . ?
C4' C3' C2' 119.9(5) . . ?
C4' C3' C8' 117.6(6) . . ?
C8' C3' C2' 122.4(6) . . ?
C3' C4' H4' 119.9 . . ?
C3' C4' C5' 120.1(6) . . ?
C5' C4' H4' 119.9 . . ?
C4' C5' H5' 118.7 . . ?
C6' C5' C4' 122.6(6) . . ?
C6' C5' H5' 118.7 . . ?
C5' C6' H6' 120.8 . . ?
C5' C6' C7' 118.4(6) . . ?
C7' C6' H6' 120.8 . . ?
C6' C7' H7' 121.2 . . ?
C8' C7' C6' 117.6(6) . . ?
C8' C7' H7' 121.2 . . ?
C3' C8' H8' 118.2 . . ?
C7' C8' C3' 123.6(6) . . ?
C7' C8' H8' 118.2 . . ?
F1' C9' P1' 111.7(5) . . ?
F1' C9' F2' 107.7(5) . . ?
F1' C9' F3' 110.1(5) . . ?
F2' C9' P1' 110.5(4) . . ?
F3' C9' P1' 110.3(4) . . ?
F3' C9' F2' 106.3(5) . . ?
N1' C10' H10C 110.0 . . ?
N1' C10' H10D 110.0 . . ?
N1' C10' C11' 108.3(4) . . ?
H10C C10' H10D 108.4 . . ?
C11' C10' H10C 110.0 . . ?
C11' C10' H10D 110.0 . . ?
N2' C11' C10' 107.5(5) . . ?
N2' C11' H11C 110.2 . . ?
N2' C11' H11D 110.2 . . ?
C10' C11' H11C 110.2 . . ?
C10' C11' H11D 110.2 . . ?
H11C C11' H11D 108.5 . . ?
N1' C12' C17' 120.3(5) . . ?
C13' C12' N1' 120.6(4) . . ?
C13' C12' C17' 119.1(5) . . ?
C12' C13' P2' 116.5(4) . . ?
C14' C13' P2' 123.9(4) . . ?
C14' C13' C12' 119.6(5) . . ?
C13' C14' H14' 120.1 . . ?
C13' C14' C15' 119.9(5) . . ?
C15' C14' H14' 120.1 . . ?
C14' C15' H15' 120.9 . . ?
C16' C15' C14' 118.2(6) . . ?
C16' C15' H15' 120.9 . . ?
C15' C16' H16' 118.2 . . ?
C17' C16' C15' 123.7(5) . . ?
C17' C16' H16' 118.2 . . ?
C12' C17' H17' 120.2 . . ?
C16' C17' C12' 119.5(6) . . ?
C16' C17' H17' 120.2 . . ?
C19' C18' N2' 121.8(6) . . ?
C23' C18' N2' 116.6(5) . . ?
C23' C18' C19' 121.6(6) . . ?
C18' C19' P3' 125.1(5) . . ?
C18' C19' C20' 117.3(6) . . ?
C20' C19' P3' 117.4(5) . . ?
C19' C20' H20' 118.6 . . ?
C21' C20' C19' 122.9(6) . . ?
C21' C20' H20' 118.6 . . ?
C20' C21' H21' 120.2 . . ?
C20' C21' C22' 119.6(7) . . ?
C22' C21' H21' 120.2 . . ?
C21' C22' H22' 120.8 . . ?
C21' C22' C23' 118.4(7) . . ?
C23' C22' H22' 120.8 . . ?
C18' C23' C22' 120.2(6) . . ?
C18' C23' H23' 119.9 . . ?
C22' C23' H23' 119.9 . . ?
C25' C24' P2' 120.1(4) . . ?
C25' C24' C29' 117.2(5) . . ?
C29' C24' P2' 122.7(4) . . ?
C24' C25' H25' 119.9 . . ?
C26' C25' C24' 120.1(6) . . ?
C26' C25' H25' 119.9 . . ?
C25' C26' H26' 119.0 . . ?
C27' C26' C25' 122.1(6) . . ?
C27' C26' H26' 119.0 . . ?
C26' C27' H27' 120.0 . . ?
C26' C27' C28' 119.9(6) . . ?
C28' C27' H27' 120.0 . . ?
C27' C28' H28' 120.9 . . ?
C29' C28' C27' 118.1(6) . . ?
C29' C28' H28' 120.9 . . ?
C24' C29' H29' 118.9 . . ?
C28' C29' C24' 122.3(5) . . ?
C28' C29' H29' 118.9 . . ?
C31' C30' P2' 119.8(4) . . ?
C31' C30' C35' 115.7(5) . . ?
C35' C30' P2' 124.5(4) . . ?
C30' C31' H31' 118.4 . . ?
C32' C31' C30' 123.1(5) . . ?
C32' C31' H31' 118.4 . . ?
C31' C32' H32' 120.2 . . ?
C31' C32' C33' 119.7(6) . . ?
C33' C32' H32' 120.2 . . ?
C32' C33' H33' 121.1 . . ?
C34' C33' C32' 117.9(6) . . ?
C34' C33' H33' 121.1 . . ?
C33' C34' H34' 119.1 . . ?
C33' C34' C35' 121.7(6) . . ?
C35' C34' H34' 119.1 . . ?
C30' C35' H35' 119.1 . . ?
C34' C35' C30' 121.9(5) . . ?
C34' C35' H35' 119.1 . . ?
C37' C36' P3' 121.1(5) . . ?
C37' C36' C41' 117.6(5) . . ?
C41' C36' P3' 121.0(5) . . ?
C36' C37' H37' 119.0 . . ?
C36' C37' C38' 122.0(7) . . ?
C38' C37' H37' 119.0 . . ?
C37' C38' H38' 120.9 . . ?
C37' C38' C39' 118.1(7) . . ?
C39' C38' H38' 120.9 . . ?
C38' C39' H39' 120.6 . . ?
C40' C39' C38' 118.8(7) . . ?
C40' C39' H39' 120.6 . . ?
C39' C40' H40' 118.4 . . ?
C39' C40' C41' 123.2(7) . . ?
C41' C40' H40' 118.4 . . ?
C36' C41' C40' 120.0(6) . . ?
C36' C41' H41' 120.0 . . ?
C40' C41' H41' 120.0 . . ?
C43' C42' P3' 119.3(4) . . ?
C43' C42' C47' 116.8(5) . . ?
C47' C42' P3' 123.6(4) . . ?
C42' C43' H43' 118.8 . . ?
C44' C43' C42' 122.3(5) . . ?
C44' C43' H43' 118.8 . . ?
C43' C44' H44' 119.8 . . ?
C45' C44' C43' 120.5(6) . . ?
C45' C44' H44' 119.8 . . ?
C44' C45' H45' 119.9 . . ?
C44' C45' C46' 120.1(6) . . ?
C46' C45' H45' 119.9 . . ?
C45' C46' H46' 120.4 . . ?
C47' C46' C45' 119.3(6) . . ?
C47' C46' H46' 120.4 . . ?
C42' C47' H47' 119.5 . . ?
C46' C47' C42' 120.9(6) . . ?
C46' C47' H47' 119.5 . . ?

loop_
_geom_bond_atom_site_label_1
_geom_bond_atom_site_label_2
_geom_bond_distance
_geom_bond_site_symmetry_2
_geom_bond_publ_flag
Co1 H 1.51(2) . ?
Co1 P1 2.0655(17) . ?
Co1 P2 2.1324(15) . ?
Co1 P3 2.1636(16) . ?
Co1 C1 2.032(6) . ?
Co1 C2 2.113(5) . ?
P1 N1 1.691(5) . ?
P1 N2 1.670(4) . ?
P1 C9 1.865(7) . ?
P2 C13 1.860(6) . ?
P2 C24 1.838(6) . ?
P2 C30 1.847(6) . ?
P3 C19 1.822(5) . ?
P3 C36 1.841(6) . ?
P3 C42 1.853(5) . ?
F1 C9 1.367(7) . ?
F2 C9 1.340(7) . ?
F3 C9 1.376(7) . ?
N1 C10 1.472(7) . ?
N1 C12 1.376(7) . ?
N2 C11 1.450(7) . ?
N2 C18 1.421(7) . ?
C1 H1A 0.9900 . ?
C1 H1B 0.9900 . ?
C1 C2 1.399(8) . ?
C2 H2 1.0000 . ?
C2 C3 1.479(9) . ?
C3 C4 1.421(8) . ?
C3 C8 1.404(8) . ?
C4 H4 0.9500 . ?
C4 C5 1.368(8) . ?
C5 H5 0.9500 . ?
C5 C6 1.371(8) . ?
C6 H6 0.9500 . ?
C6 C7 1.384(8) . ?
C7 H7 0.9500 . ?
C7 C8 1.423(9) . ?
C8 H8 0.9500 . ?
C10 H10A 0.9900 . ?
C10 H10B 0.9900 . ?
C10 C11 1.555(8) . ?
C11 H11A 0.9900 . ?
C11 H11B 0.9900 . ?
C12 C13 1.412(8) . ?
C12 C17 1.443(8) . ?
C13 C14 1.411(8) . ?
C14 H14 0.9500 . ?
C14 C15 1.341(9) . ?
C15 H15 0.9500 . ?
C15 C16 1.369(9) . ?
C16 H16 0.9500 . ?
C16 C17 1.349(9) . ?
C17 H17 0.9500 . ?
C18 C19 1.422(8) . ?
C18 C23 1.339(7) . ?
C19 C20 1.411(7) . ?
C20 H20 0.9500 . ?
C20 C21 1.373(7) . ?
C21 H21 0.9500 . ?
C21 C22 1.373(7) . ?
C22 H22 0.9500 . ?
C22 C23 1.430(8) . ?
C23 H23 0.9500 . ?
C24 C25 1.414(8) . ?
C24 C29 1.393(9) . ?
C25 H25 0.9500 . ?
C25 C26 1.397(8) . ?
C26 H26 0.9500 . ?
C26 C27 1.396(10) . ?
C27 H27 0.9500 . ?
C27 C28 1.420(11) . ?
C28 H28 0.9500 . ?
C28 C29 1.330(9) . ?
C29 H29 0.9500 . ?
C30 C31 1.375(7) . ?
C30 C35 1.422(7) . ?
C31 H31 0.9500 . ?
C31 C32 1.428(8) . ?
C32 H32 0.9500 . ?
C32 C33 1.412(8) . ?
C33 H33 0.9500 . ?
C33 C34 1.361(10) . ?
C34 H34 0.9500 . ?
C34 C35 1.379(9) . ?
C35 H35 0.9500 . ?
C36 C37 1.389(8) . ?
C36 C41 1.389(7) . ?
C37 H37 0.9500 . ?
C37 C38 1.384(8) . ?
C38 H38 0.9500 . ?
C38 C39 1.322(8) . ?
C39 H39 0.9500 . ?
C39 C40 1.377(8) . ?
C40 H40 0.9500 . ?
C40 C41 1.401(8) . ?
C41 H41 0.9500 . ?
C42 C43 1.399(7) . ?
C42 C47 1.389(7) . ?
C43 H43 0.9500 . ?
C43 C44 1.388(7) . ?
C44 H44 0.9500 . ?
C44 C45 1.354(8) . ?
C45 H45 0.9500 . ?
C45 C46 1.404(8) . ?
C46 H46 0.9500 . ?
C46 C47 1.408(8) . ?
C47 H47 0.9500 . ?
Co1' HA 1.50(3) . ?
Co1' P1' 2.0584(17) . ?
Co1' P2' 2.1907(16) . ?
Co1' P3' 2.1229(15) . ?
Co1' C1' 2.045(5) . ?
Co1' C2' 2.100(5) . ?
P1' N1' 1.674(4) . ?
P1' N2' 1.668(5) . ?
P1' C9' 1.942(6) . ?
P2' C13' 1.842(5) . ?
P2' C24' 1.820(6) . ?
P2' C30' 1.837(5) . ?
P3' C19' 1.829(6) . ?
P3' C36' 1.838(5) . ?
P3' C42' 1.832(6) . ?
F1' C9' 1.298(7) . ?
F2' C9' 1.366(7) . ?
F3' C9' 1.342(7) . ?
N1' C10' 1.478(7) . ?
N1' C12' 1.421(7) . ?
N2' C11' 1.472(7) . ?
N2' C18' 1.453(7) . ?
C1' H1'A 0.9900 . ?
C1' H1'B 0.9900 . ?
C1' C2' 1.392(8) . ?
C2' H2' 1.0000 . ?
C2' C3' 1.475(9) . ?
C3' C4' 1.351(8) . ?
C3' C8' 1.381(8) . ?
C4' H4' 0.9500 . ?
C4' C5' 1.380(9) . ?
C5' H5' 0.9500 . ?
C5' C6' 1.365(8) . ?
C6' H6' 0.9500 . ?
C6' C7' 1.396(9) . ?
C7' H7' 0.9500 . ?
C7' C8' 1.379(9) . ?
C8' H8' 0.9500 . ?
C10' H10C 0.9900 . ?
C10' H10D 0.9900 . ?
C10' C11' 1.506(8) . ?
C11' H11C 0.9900 . ?
C11' H11D 0.9900 . ?
C12' C13' 1.398(8) . ?
C12' C17' 1.448(7) . ?
C13' C14' 1.367(7) . ?
C14' H14' 0.9500 . ?
C14' C15' 1.418(7) . ?
C15' H15' 0.9500 . ?
C15' C16' 1.394(8) . ?
C16' H16' 0.9500 . ?
C16' C17' 1.276(8) . ?
C17' H17' 0.9500 . ?
C18' C19' 1.397(8) . ?
C18' C23' 1.367(9) . ?
C19' C20' 1.402(8) . ?
C20' H20' 0.9500 . ?
C20' C21' 1.377(9) . ?
C21' H21' 0.9500 . ?
C21' C22' 1.387(9) . ?
C22' H22' 0.9500 . ?
C22' C23' 1.444(9) . ?
C23' H23' 0.9500 . ?
C24' C25' 1.417(7) . ?
C24' C29' 1.419(8) . ?
C25' H25' 0.9500 . ?
C25' C26' 1.377(8) . ?
C26' H26' 0.9500 . ?
C26' C27' 1.368(9) . ?
C27' H27' 0.9500 . ?
C27' C28' 1.418(8) . ?
C28' H28' 0.9500 . ?
C28' C29' 1.387(8) . ?
C29' H29' 0.9500 . ?
C30' C31' 1.395(7) . ?
C30' C35' 1.409(7) . ?
C31' H31' 0.9500 . ?
C31' C32' 1.359(8) . ?
C32' H32' 0.9500 . ?
C32' C33' 1.427(8) . ?
C33' H33' 0.9500 . ?
C33' C34' 1.366(8) . ?
C34' H34' 0.9500 . ?
C34' C35' 1.367(8) . ?
C35' H35' 0.9500 . ?
C36' C37' 1.369(9) . ?
C36' C41' 1.392(8) . ?
C37' H37' 0.9500 . ?
C37' C38' 1.412(9) . ?
C38' H38' 0.9500 . ?
C38' C39' 1.427(11) . ?
C39' H39' 0.9500 . ?
C39' C40' 1.308(10) . ?
C40' H40' 0.9500 . ?
C40' C41' 1.398(8) . ?
C41' H41' 0.9500 . ?
C42' C43' 1.391(7) . ?
C42' C47' 1.404(7) . ?
C43' H43' 0.9500 . ?
C43' C44' 1.376(8) . ?
C44' H44' 0.9500 . ?
C44' C45' 1.345(8) . ?
C45' H45' 0.9500 . ?
C45' C46' 1.403(9) . ?
C46' H46' 0.9500 . ?
C46' C47' 1.394(8) . ?
C47' H47' 0.9500 . ?

loop_
_geom_torsion_atom_site_label_1
_geom_torsion_atom_site_label_2
_geom_torsion_atom_site_label_3
_geom_torsion_atom_site_label_4
_geom_torsion
_geom_torsion_site_symmetry_1
_geom_torsion_site_symmetry_2
_geom_torsion_site_symmetry_3
_geom_torsion_site_symmetry_4
_geom_torsion_publ_flag
Co1 P1 N1 C10 -147.8(4) . . . . ?
Co1 P1 N1 C12 51.2(6) . . . . ?
Co1 P1 N2 C11 148.0(4) . . . . ?
Co1 P1 N2 C18 -30.3(5) . . . . ?
Co1 P1 C9 F1 -57.8(5) . . . . ?
Co1 P1 C9 F2 -179.9(3) . . . . ?
Co1 P1 C9 F3 58.7(5) . . . . ?
Co1 P2 C13 C12 19.8(6) . . . . ?
Co1 P2 C13 C14 -163.4(4) . . . . ?
Co1 P2 C24 C25 -90.5(5) . . . . ?
Co1 P2 C24 C29 80.1(5) . . . . ?
Co1 P2 C30 C31 42.1(5) . . . . ?
Co1 P2 C30 C35 -133.2(4) . . . . ?
Co1 P3 C19 C18 -55.7(5) . . . . ?
Co1 P3 C19 C20 119.4(5) . . . . ?
Co1 P3 C36 C37 167.5(4) . . . . ?
Co1 P3 C36 C41 -12.6(5) . . . . ?
Co1 P3 C42 C43 -52.3(5) . . . . ?
Co1 P3 C42 C47 129.5(5) . . . . ?
Co1 C1 C2 C3 -107.3(5) . . . . ?
Co1 C2 C3 C4 -70.4(7) . . . . ?
Co1 C2 C3 C8 113.8(5) . . . . ?
P1 N1 C10 C11 14.7(7) . . . . ?
P1 N1 C12 C13 -30.8(9) . . . . ?
P1 N1 C12 C17 152.8(5) . . . . ?
P1 N2 C11 C10 -13.9(7) . . . . ?
P1 N2 C18 C19 50.5(7) . . . . ?
P1 N2 C18 C23 -133.3(5) . . . . ?
P2 C13 C14 C15 -176.1(6) . . . . ?
P2 C24 C25 C26 171.7(4) . . . . ?
P2 C24 C29 C28 -172.2(5) . . . . ?
P2 C30 C31 C32 -177.0(4) . . . . ?
P2 C30 C35 C34 175.7(4) . . . . ?
P3 C19 C20 C21 179.5(4) . . . . ?
P3 C36 C37 C38 176.8(4) . . . . ?
P3 C36 C41 C40 -178.1(4) . . . . ?
P3 C42 C43 C44 -178.6(5) . . . . ?
P3 C42 C47 C46 177.8(5) . . . . ?
N1 P1 N2 C11 20.0(5) . . . . ?
N1 P1 N2 C18 -158.3(5) . . . . ?
N1 P1 C9 F1 74.4(5) . . . . ?
N1 P1 C9 F2 -47.7(5) . . . . ?
N1 P1 C9 F3 -169.2(4) . . . . ?
N1 C10 C11 N2 -0.8(8) . . . . ?
N1 C12 C13 P2 -5.5(9) . . . . ?
N1 C12 C13 C14 177.7(6) . . . . ?
N1 C12 C17 C16 -174.8(7) . . . . ?
N2 P1 N1 C10 -19.7(5) . . . . ?
N2 P1 N1 C12 179.3(5) . . . . ?
N2 P1 C9 F1 167.9(5) . . . . ?
N2 P1 C9 F2 45.8(5) . . . . ?
N2 P1 C9 F3 -75.7(5) . . . . ?
N2 C18 C19 P3 -3.2(7) . . . . ?
N2 C18 C19 C20 -178.7(5) . . . . ?
N2 C18 C23 C22 -178.0(5) . . . . ?
C1 C2 C3 C4 7.3(9) . . . . ?
C1 C2 C3 C8 -168.6(5) . . . . ?
C2 C3 C4 C5 -178.8(6) . . . . ?
C2 C3 C8 C7 179.5(5) . . . . ?
C3 C4 C5 C6 -1.0(10) . . . . ?
C4 C3 C8 C7 3.4(9) . . . . ?
C4 C5 C6 C7 4.6(10) . . . . ?
C5 C6 C7 C8 -4.0(9) . . . . ?
C6 C7 C8 C3 0.1(9) . . . . ?
C8 C3 C4 C5 -2.9(9) . . . . ?
C9 P1 N1 C10 80.0(5) . . . . ?
C9 P1 N1 C12 -81.0(5) . . . . ?
C9 P1 N2 C11 -77.6(5) . . . . ?
C9 P1 N2 C18 104.1(5) . . . . ?
C10 N1 C12 C13 169.5(6) . . . . ?
C10 N1 C12 C17 -6.8(9) . . . . ?
C11 N2 C18 C19 -127.7(6) . . . . ?
C11 N2 C18 C23 48.5(8) . . . . ?
C12 N1 C10 C11 176.5(6) . . . . ?
C12 C13 C14 C15 0.8(11) . . . . ?
C13 P2 C24 C25 140.6(5) . . . . ?
C13 P2 C24 C29 -48.9(5) . . . . ?
C13 P2 C30 C31 175.5(4) . . . . ?
C13 P2 C30 C35 0.2(5) . . . . ?
C13 C12 C17 C16 8.6(10) . . . . ?
C13 C14 C15 C16 1.8(12) . . . . ?
C14 C15 C16 C17 1.2(13) . . . . ?
C15 C16 C17 C12 -6.5(12) . . . . ?
C17 C12 C13 P2 170.9(5) . . . . ?
C17 C12 C13 C14 -5.9(9) . . . . ?
C18 N2 C11 C10 164.4(6) . . . . ?
C18 C19 C20 C21 -5.4(8) . . . . ?
C19 P3 C36 C37 -70.0(5) . . . . ?
C19 P3 C36 C41 109.9(4) . . . . ?
C19 P3 C42 C43 -170.1(5) . . . . ?
C19 P3 C42 C47 11.7(6) . . . . ?
C19 C18 C23 C22 -1.9(9) . . . . ?
C19 C20 C21 C22 2.3(8) . . . . ?
C20 C21 C22 C23 1.2(8) . . . . ?
C21 C22 C23 C18 -1.4(9) . . . . ?
C23 C18 C19 P3 -179.4(4) . . . . ?
C23 C18 C19 C20 5.1(8) . . . . ?
C24 P2 C13 C12 142.8(5) . . . . ?
C24 P2 C13 C14 -40.4(6) . . . . ?
C24 P2 C30 C31 -80.5(4) . . . . ?
C24 P2 C30 C35 104.2(5) . . . . ?
C24 C25 C26 C27 0.4(9) . . . . ?
C25 C24 C29 C28 -1.3(10) . . . . ?
C25 C26 C27 C28 -1.7(10) . . . . ?
C26 C27 C28 C29 1.4(11) . . . . ?
C27 C28 C29 C24 0.0(11) . . . . ?
C29 C24 C25 C26 1.1(9) . . . . ?
C30 P2 C13 C12 -111.8(5) . . . . ?
C30 P2 C13 C14 65.0(5) . . . . ?
C30 P2 C24 C25 36.0(5) . . . . ?
C30 P2 C24 C29 -153.4(5) . . . . ?
C30 C31 C32 C33 2.1(7) . . . . ?
C31 C30 C35 C34 0.4(8) . . . . ?
C31 C32 C33 C34 -1.7(8) . . . . ?
C32 C33 C34 C35 0.7(9) . . . . ?
C33 C34 C35 C30 0.0(9) . . . . ?
C35 C30 C31 C32 -1.5(7) . . . . ?
C36 P3 C19 C18 173.2(4) . . . . ?
C36 P3 C19 C20 -11.7(5) . . . . ?
C36 P3 C42 C43 85.1(5) . . . . ?
C36 P3 C42 C47 -93.1(5) . . . . ?
C36 C37 C38 C39 3.5(9) . . . . ?
C37 C36 C41 C40 1.8(8) . . . . ?
C37 C38 C39 C40 -2.5(10) . . . . ?
C38 C39 C40 C41 1.0(9) . . . . ?
C39 C40 C41 C36 -0.7(8) . . . . ?
C41 C36 C37 C38 -3.0(8) . . . . ?
C42 P3 C19 C18 70.4(5) . . . . ?
C42 P3 C19 C20 -114.5(5) . . . . ?
C42 P3 C36 C37 31.3(5) . . . . ?
C42 P3 C36 C41 -148.9(4) . . . . ?
C42 C43 C44 C45 -1.0(10) . . . . ?
C43 C42 C47 C46 -0.4(9) . . . . ?
C43 C44 C45 C46 2.9(10) . . . . ?
C44 C45 C46 C47 -3.6(10) . . . . ?
C45 C46 C47 C42 2.3(10) . . . . ?
C47 C42 C43 C44 -0.3(9) . . . . ?
Co1' P1' N1' C10' -146.9(3) . . . . ?
Co1' P1' N1' C12' 29.3(5) . . . . ?
Co1' P1' N2' C11' 148.9(4) . . . . ?
Co1' P1' N2' C18' -49.9(5) . . . . ?
Co1' P2' C13' C12' 59.2(4) . . . . ?
Co1' P2' C13' C14' -121.6(4) . . . . ?
Co1' P2' C24' C25' 12.3(5) . . . . ?
Co1' P2' C24' C29' -171.2(3) . . . . ?
Co1' P2' C30' C31' 52.0(5) . . . . ?
Co1' P2' C30' C35' -129.3(4) . . . . ?
Co1' P3' C19' C18' -22.5(7) . . . . ?
Co1' P3' C19' C20' 163.1(5) . . . . ?
Co1' P3' C36' C37' -78.9(6) . . . . ?
Co1' P3' C36' C41' 94.3(5) . . . . ?
Co1' P3' C42' C43' -43.2(4) . . . . ?
Co1' P3' C42' C47' 130.8(4) . . . . ?
Co1' C1' C2' C3' 111.6(5) . . . . ?
Co1' C2' C3' C4' -112.4(5) . . . . ?
Co1' C2' C3' C8' 68.7(7) . . . . ?
P1' N1' C10' C11' 10.5(6) . . . . ?
P1' N1' C12' C13' -47.1(7) . . . . ?
P1' N1' C12' C17' 133.4(4) . . . . ?
P1' N2' C11' C10' -17.1(7) . . . . ?
P1' N2' C18' C19' 29.3(8) . . . . ?
P1' N2' C18' C23' -150.5(6) . . . . ?
P2' C13' C14' C15' -178.8(4) . . . . ?
P2' C24' C25' C26' 177.0(4) . . . . ?
P2' C24' C29' C28' -178.6(4) . . . . ?
P2' C30' C31' C32' 179.4(5) . . . . ?
P2' C30' C35' C34' -179.4(5) . . . . ?
P3' C19' C20' C21' 173.0(7) . . . . ?
P3' C36' C37' C38' 173.7(6) . . . . ?
P3' C36' C41' C40' -173.1(4) . . . . ?
P3' C42' C43' C44' 177.9(4) . . . . ?
P3' C42' C47' C46' -175.8(4) . . . . ?
N1' P1' N2' C11' 20.5(5) . . . . ?
N1' P1' N2' C18' -178.2(5) . . . . ?
N1' C10' C11' N2' 3.9(7) . . . . ?
N1' C12' C13' P2' -2.0(7) . . . . ?
N1' C12' C13' C14' 178.8(5) . . . . ?
N1' C12' C17' C16' -179.7(5) . . . . ?
N2' P1' N1' C10' -17.9(4) . . . . ?
N2' P1' N1' C12' 158.3(5) . . . . ?
N2' C18' C19' P3' 7.7(9) . . . . ?
N2' C18' C19' C20' -177.9(6) . . . . ?
N2' C18' C23' C22' 179.6(7) . . . . ?
C1' C2' C3' C4' 165.7(5) . . . . ?
C1' C2' C3' C8' -13.2(9) . . . . ?
C2' C3' C4' C5' -179.6(5) . . . . ?
C2' C3' C8' C7' -179.0(6) . . . . ?
C3' C4' C5' C6' 0.7(9) . . . . ?
C4' C3' C8' C7' 2.0(9) . . . . ?
C4' C5' C6' C7' -1.9(10) . . . . ?
C5' C6' C7' C8' 3.0(9) . . . . ?
C6' C7' C8' C3' -3.2(10) . . . . ?
C8' C3' C4' C5' -0.7(9) . . . . ?
C9' P1' N1' C10' 81.5(4) . . . . ?
C9' P1' N1' C12' -102.3(5) . . . . ?
C9' P1' N2' C11' -79.7(5) . . . . ?
C9' P1' N2' C18' 81.6(5) . . . . ?
C10' N1' C12' C13' 128.7(6) . . . . ?
C10' N1' C12' C17' -50.7(7) . . . . ?
C11' N2' C18' C19' -170.5(6) . . . . ?
C11' N2' C18' C23' 9.7(9) . . . . ?
C12' N1' C10' C11' -165.6(5) . . . . ?
C12' C13' C14' C15' 0.3(8) . . . . ?
C13' P2' C24' C25' -108.7(4) . . . . ?
C13' P2' C24' C29' 67.7(4) . . . . ?
C13' P2' C30' C31' 169.5(5) . . . . ?
C13' P2' C30' C35' -11.7(6) . . . . ?
C13' C12' C17' C16' 0.8(8) . . . . ?
C13' C14' C15' C16' 2.1(8) . . . . ?
C14' C15' C16' C17' -3.2(9) . . . . ?
C15' C16' C17' C12' 1.7(9) . . . . ?
C17' C12' C13' P2' 177.4(4) . . . . ?
C17' C12' C13' C14' -1.8(8) . . . . ?
C18' N2' C11' C10' -179.1(5) . . . . ?
C18' C19' C20' C21' -1.8(11) . . . . ?
C19' P3' C36' C37' 48.6(6) . . . . ?
C19' P3' C36' C41' -138.2(5) . . . . ?
C19' P3' C42' C43' -175.7(4) . . . . ?
C19' P3' C42' C47' -1.7(5) . . . . ?
C19' C18' C23' C22' -0.2(12) . . . . ?
C19' C20' C21' C22' 0.0(14) . . . . ?
C20' C21' C22' C23' 1.7(14) . . . . ?
C21' C22' C23' C18' -1.6(13) . . . . ?
C23' C18' C19' P3' -172.5(6) . . . . ?
C23' C18' C19' C20' 1.9(10) . . . . ?
C24' P2' C13' C12' -169.8(4) . . . . ?
C24' P2' C13' C14' 9.3(5) . . . . ?
C24' P2' C30' C31' -85.6(5) . . . . ?
C24' P2' C30' C35' 93.2(5) . . . . ?
C24' C25' C26' C27' -1.9(8) . . . . ?
C25' C24' C29' C28' -2.0(7) . . . . ?
C25' C26' C27' C28' 4.9(8) . . . . ?
C26' C27' C28' C29' -6.3(8) . . . . ?
C27' C28' C29' C24' 5.0(8) . . . . ?
C29' C24' C25' C26' 0.3(7) . . . . ?
C30' P2' C13' C12' -67.3(4) . . . . ?
C30' P2' C13' C14' 111.9(5) . . . . ?
C30' P2' C24' C25' 148.4(4) . . . . ?
C30' P2' C24' C29' -35.1(4) . . . . ?
C30' C31' C32' C33' 0.8(10) . . . . ?
C31' C30' C35' C34' -0.6(9) . . . . ?
C31' C32' C33' C34' -2.1(10) . . . . ?
C32' C33' C34' C35' 2.0(10) . . . . ?
C33' C34' C35' C30' -0.7(10) . . . . ?
C35' C30' C31' C32' 0.5(9) . . . . ?
C36' P3' C19' C18' -144.5(6) . . . . ?
C36' P3' C19' C20' 41.1(6) . . . . ?
C36' P3' C42' C43' 80.4(4) . . . . ?
C36' P3' C42' C47' -105.6(4) . . . . ?
C36' C37' C38' C39' -3.1(12) . . . . ?
C37' C36' C41' C40' 0.3(9) . . . . ?
C37' C38' C39' C40' 5.4(12) . . . . ?
C38' C39' C40' C41' -5.0(11) . . . . ?
C39' C40' C41' C36' 2.2(10) . . . . ?
C41' C36' C37' C38' 0.3(10) . . . . ?
C42' P3' C19' C18' 108.8(6) . . . . ?
C42' P3' C19' C20' -65.6(6) . . . . ?
C42' P3' C36' C37' 153.6(5) . . . . ?
C42' P3' C36' C41' -33.2(5) . . . . ?
C42' C43' C44' C45' -3.8(8) . . . . ?
C43' C42' C47' C46' -1.6(7) . . . . ?
C43' C44' C45' C46' 2.1(8) . . . . ?
C44' C45' C46' C47' -0.3(8) . . . . ?
C45' C46' C47' C42' 0.1(8) . . . . ?
C47' C42' C43' C44' 3.5(7) . . . . ?

loop_
_twin_individual_id
_twin_individual_mass_fraction_refined
1 0.580(15)
2 0.420(15)

loop_
_smtbx_masks_void_nr
_smtbx_masks_void_average_x
_smtbx_masks_void_average_y
_smtbx_masks_void_average_z
_smtbx_masks_void_volume
_smtbx_masks_void_count_electrons
_smtbx_masks_void_content
1 -0.305 -0.362 0.001 1542.4 349.2 '8 THF'
2 -0.161 -0.612 0.501 1542.4 348.7 '8 THF'
